data_4318356
loop_
_publ_author_name
'Daniel L. Reger'
'Christine A. Little'
'Mark D. Smith'
'Gary J. Long'

_publ_section_title
;
 Solid-State Structural and Magnetic Investigations of
 {M[HC(3,5-Me2pz)3]2}(BF4)2 (M = Fe, Co, Ni, Cu): Observation of a
 Thermally Induced Solid-State Phase Change Controlling an Iron(II)
 Spin-State Crossover
;
_journal_name_full 'Inorganic Chemistry'
_journal_page_first 4453
_journal_page_last 4460
_journal_paper_doi 10.1021/ic0112645
_journal_volume 41
_journal_year 2002
_chemical_formula_moiety
;
{[HC(C5H7N2)3]2Cu} [BF4]2
;
_chemical_formula_sum 'C32 H44 B2 Cu F8 N12'
_chemical_formula_weight 833.95
_chemical_name_systematic
;
  ?
;
_space_group_IT_number 15
_symmetry_cell_setting monoclinic
_symmetry_space_group_name_Hall '-C 2yc'
_symmetry_space_group_name_H-M 'C 1 2/c 1'
_atom_sites_solution_hydrogens geom
_atom_sites_solution_primary direct
_atom_sites_solution_secondary difmap
_audit_creation_method SHELXL-97
_cell_angle_alpha 90.00
_cell_angle_beta 112.6570(10)
_cell_angle_gamma 90.00
_cell_formula_units_Z 4
_cell_length_a 20.3890(14)
_cell_length_b 10.3782(7)
_cell_length_c 19.5811(14)
_cell_measurement_reflns_used 5366
_cell_measurement_temperature 220(2)
_cell_measurement_theta_max 28.226
_cell_measurement_theta_min 2.241
_cell_volume 3823.6(5)
_computing_cell_refinement 'SAINT+ NT V6.02a (Bruker, 1998)'
_computing_data_collection 'SMART NT V5.619 (Bruker, 2000)'
_computing_data_reduction 'SAINT+ NT V6.02a'
_computing_molecular_graphics 'SHELXTL V5.1 (Sheldrick, 1997)'
_computing_publication_material 'SHELXTL V5.1'
_computing_structure_refinement 'SHELXL-97 (Sheldrick, 1997)'
_computing_structure_solution 'SHELXS-97 (Sheldrick, 1990)'
_diffrn_ambient_temperature 220(2)
_diffrn_measured_fraction_theta_full 0.997
_diffrn_measured_fraction_theta_max 0.997
_diffrn_measurement_device_type 'Bruker SMART APEX CCD diffractometer'
_diffrn_measurement_method 'omega scans'
_diffrn_radiation_monochromator graphite
_diffrn_radiation_source 'sealed tube'
_diffrn_radiation_type MoK\a
_diffrn_radiation_wavelength 0.71073
_diffrn_reflns_av_R_equivalents 0.0352
_diffrn_reflns_av_sigmaI/netI 0.0311
_diffrn_reflns_limit_h_max 27
_diffrn_reflns_limit_h_min -27
_diffrn_reflns_limit_k_max 13
_diffrn_reflns_limit_k_min -13
_diffrn_reflns_limit_l_max 25
_diffrn_reflns_limit_l_min -26
_diffrn_reflns_number 19861
_diffrn_reflns_theta_full 28.30
_diffrn_reflns_theta_max 28.30
_diffrn_reflns_theta_min 2.16
_diffrn_standards_decay_% none
_exptl_absorpt_coefficient_mu 0.652
_exptl_absorpt_correction_type none
_exptl_crystal_colour blue-green
_exptl_crystal_density_diffrn 1.449
_exptl_crystal_density_method 'not measured'
_exptl_crystal_description prism
_exptl_crystal_F_000 1724
_exptl_crystal_size_max 0.42
_exptl_crystal_size_mid 0.32
_exptl_crystal_size_min 0.20
_refine_diff_density_max 0.414
_refine_diff_density_min -0.343
_refine_diff_density_rms 0.068
_refine_ls_extinction_method none
_refine_ls_goodness_of_fit_ref 1.046
_refine_ls_hydrogen_treatment mixed
_refine_ls_matrix_type full
_refine_ls_number_parameters 260
_refine_ls_number_reflns 4749
_refine_ls_number_restraints 0
_refine_ls_restrained_S_all 1.046
_refine_ls_R_factor_all 0.0513
_refine_ls_R_factor_gt 0.0423
_refine_ls_shift/su_max 0.001
_refine_ls_shift/su_mean 0.000
_refine_ls_structure_factor_coef Fsqd
_refine_ls_weighting_details 'calc w=1/[\s^2^(Fo^2^)+(0.0809P)^2^+0.0000P] where P=(Fo^2^+2Fc^2^)/3'
_refine_ls_weighting_scheme calc
_refine_ls_wR_factor_gt 0.1224
_refine_ls_wR_factor_ref 0.1266
_reflns_number_gt 3743
_reflns_number_total 4749
_reflns_threshold_expression >2sigma(I)
_cod_data_source_file ic0112645_5.cif
_cod_data_source_block cu220k
_cod_database_code 4318356

loop_
_symmetry_equiv_pos_as_xyz
'x, y, z'
'-x, y, -z+1/2'
'x+1/2, y+1/2, z'
'-x+1/2, y+1/2, -z+1/2'
'-x, -y, -z'
'x, -y, z-1/2'
'-x+1/2, -y+1/2, -z'
'x+1/2, -y+1/2, z-1/2'

loop_
_atom_site_label
_atom_site_type_symbol
_atom_site_fract_x
_atom_site_fract_y
_atom_site_fract_z
_atom_site_U_iso_or_equiv
_atom_site_adp_type
_atom_site_occupancy
_atom_site_symmetry_multiplicity
_atom_site_calc_flag
_atom_site_refinement_flags
_atom_site_disorder_assembly
_atom_site_disorder_group
Cu Cu 0.5000 0.0000 1.0000 0.02545(12) Uani 1 2 d S . .
C1 C 0.42517(9) 0.22213(16) 0.89191(9) 0.0261(3) Uani 1 1 d . . .
H1 H 0.3993(9) 0.2853(16) 0.8581(10) 0.017(4) Uiso 1 1 d . . .
C11 C 0.36522(10) 0.31726(18) 0.97140(10) 0.0350(4) Uani 1 1 d . . .
C12 C 0.36919(13) 0.2902(2) 1.04089(12) 0.0484(5) Uani 1 1 d . . .
H12 H 0.3443 0.3319 1.0662 0.058 Uiso 1 1 calc R . .
C13 C 0.41747(13) 0.1883(2) 1.06750(11) 0.0462(5) Uani 1 1 d . . .
C14 C 0.32230(13) 0.4160(2) 0.91757(12) 0.0488(5) Uani 1 1 d . . .
H14A H 0.3538 0.4746 0.9063 0.073 Uiso 1 1 calc R . .
H14B H 0.2939 0.4638 0.9389 0.073 Uiso 1 1 calc R . .
H14C H 0.2912 0.3738 0.8725 0.073 Uiso 1 1 calc R . .
C15 C 0.44123(18) 0.1259(3) 1.14244(14) 0.0755(9) Uani 1 1 d . . .
H15A H 0.4447 0.0334 1.1373 0.113 Uiso 1 1 calc R . .
H15B H 0.4070 0.1442 1.1645 0.113 Uiso 1 1 calc R . .
H15C H 0.4873 0.1597 1.1739 0.113 Uiso 1 1 calc R . .
C21 C 0.35925(9) 0.07381(19) 0.78550(10) 0.0325(4) Uani 1 1 d . . .
C22 C 0.35088(11) -0.0566(2) 0.78104(11) 0.0391(4) Uani 1 1 d . . .
H22 H 0.3244 -0.1041 0.7384 0.047 Uiso 1 1 calc R . .
C23 C 0.38884(11) -0.10655(18) 0.85137(11) 0.0391(5) Uani 1 1 d . . .
C24 C 0.33060(12) 0.1761(2) 0.72881(11) 0.0468(5) Uani 1 1 d . . .
H24A H 0.3044 0.2382 0.7454 0.070 Uiso 1 1 calc R . .
H24B H 0.2991 0.1378 0.6826 0.070 Uiso 1 1 calc R . .
H24C H 0.3695 0.2191 0.7213 0.070 Uiso 1 1 calc R . .
C25 C 0.39477(16) -0.2446(2) 0.87454(15) 0.0663(8) Uani 1 1 d . . .
H25A H 0.4297 -0.2527 0.9247 0.099 Uiso 1 1 calc R . .
H25B H 0.4095 -0.2959 0.8415 0.099 Uiso 1 1 calc R . .
H25C H 0.3490 -0.2748 0.8724 0.099 Uiso 1 1 calc R . .
C31 C 0.53218(10) 0.34353(18) 0.88886(11) 0.0369(4) Uani 1 1 d . . .
C32 C 0.60288(11) 0.3150(2) 0.91572(12) 0.0435(5) Uani 1 1 d . . .
H32 H 0.6394 0.3661 0.9120 0.052 Uiso 1 1 calc R . .
C33 C 0.61022(11) 0.1944(2) 0.95007(13) 0.0465(5) Uani 1 1 d . . .
C34 C 0.49235(14) 0.4588(3) 0.84842(19) 0.0656(8) Uani 1 1 d . . .
H34A H 0.4568 0.4323 0.8012 0.098 Uiso 1 1 calc R . .
H34B H 0.5251 0.5187 0.8402 0.098 Uiso 1 1 calc R . .
H34C H 0.4693 0.5004 0.8776 0.098 Uiso 1 1 calc R . .
C35 C 0.67652(12) 0.1179(3) 0.9883(2) 0.0789(10) Uani 1 1 d . . .
H35A H 0.7060 0.1611 1.0337 0.118 Uiso 1 1 calc R . .
H35B H 0.7025 0.1102 0.9561 0.118 Uiso 1 1 calc R . .
H35C H 0.6641 0.0327 0.9998 0.118 Uiso 1 1 calc R . .
N11 N 0.44258(9) 0.15251(15) 1.01650(8) 0.0355(4) Uani 1 1 d . . .
N12 N 0.41014(8) 0.23402(13) 0.95794(8) 0.0287(3) Uani 1 1 d . . .
N21 N 0.42121(9) -0.01185(13) 0.89839(9) 0.0323(4) Uani 1 1 d . . .
N22 N 0.40241(8) 0.09888(13) 0.85717(8) 0.0276(3) Uani 1 1 d . . .
N31 N 0.54739(8) 0.15014(16) 0.94558(10) 0.0416(4) Uani 1 1 d . . .
N32 N 0.49989(8) 0.24320(14) 0.90768(8) 0.0309(3) Uani 1 1 d . . .
B B 0.31431(13) 0.5692(2) 0.69449(13) 0.0400(5) Uani 1 1 d . . .
F1 F 0.31663(9) 0.50758(12) 0.75808(9) 0.0598(4) Uani 1 1 d . . .
F2 F 0.28992(13) 0.48754(18) 0.63595(11) 0.0944(7) Uani 1 1 d . . .
F3 F 0.38157(8) 0.61087(18) 0.70497(9) 0.0799(5) Uani 1 1 d . . .
F4 F 0.27005(9) 0.67318(15) 0.68108(10) 0.0793(5) Uani 1 1 d . . .

loop_
_atom_site_aniso_label
_atom_site_aniso_U_11
_atom_site_aniso_U_22
_atom_site_aniso_U_33
_atom_site_aniso_U_23
_atom_site_aniso_U_13
_atom_site_aniso_U_12
Cu 0.02853(18) 0.02183(17) 0.02230(17) 0.00140(11) 0.00572(12) 0.00313(11)
C1 0.0275(8) 0.0229(8) 0.0256(8) 0.0039(7) 0.0077(7) 0.0022(7)
C11 0.0411(10) 0.0304(9) 0.0322(9) -0.0026(7) 0.0128(8) 0.0065(8)
C12 0.0630(14) 0.0497(13) 0.0368(11) 0.0008(9) 0.0240(10) 0.0171(11)
C13 0.0641(15) 0.0451(12) 0.0324(10) 0.0055(9) 0.0219(10) 0.0134(10)
C14 0.0593(14) 0.0436(12) 0.0435(12) 0.0062(9) 0.0199(10) 0.0222(10)
C15 0.115(2) 0.0829(19) 0.0419(13) 0.0247(13) 0.0445(15) 0.0459(18)
C21 0.0300(9) 0.0396(11) 0.0253(9) 0.0003(7) 0.0079(7) 0.0014(8)
C22 0.0391(10) 0.0377(11) 0.0313(10) -0.0086(8) 0.0034(8) -0.0008(8)
C23 0.0422(11) 0.0276(10) 0.0361(10) -0.0042(8) 0.0027(8) 0.0000(8)
C24 0.0544(13) 0.0495(13) 0.0269(10) 0.0077(9) 0.0051(9) -0.0003(10)
C25 0.0825(19) 0.0272(11) 0.0562(15) -0.0050(10) -0.0099(13) -0.0044(11)
C31 0.0388(10) 0.0297(9) 0.0425(11) 0.0051(8) 0.0160(9) -0.0022(8)
C32 0.0353(10) 0.0416(11) 0.0532(13) 0.0073(9) 0.0167(9) -0.0050(9)
C33 0.0299(10) 0.0497(13) 0.0562(13) 0.0144(10) 0.0125(9) 0.0032(9)
C34 0.0503(14) 0.0454(12) 0.101(2) 0.0365(15) 0.0294(15) 0.0052(11)
C35 0.0328(12) 0.081(2) 0.114(3) 0.0449(18) 0.0181(14) 0.0121(12)
N11 0.0468(9) 0.0331(8) 0.0265(8) 0.0067(6) 0.0139(7) 0.0092(7)
N12 0.0335(8) 0.0260(7) 0.0241(7) 0.0024(6) 0.0083(6) 0.0044(6)
N21 0.0383(9) 0.0227(7) 0.0282(8) 0.0016(6) 0.0041(7) 0.0027(6)
N22 0.0305(7) 0.0242(7) 0.0239(7) 0.0012(6) 0.0058(6) 0.0014(6)
N31 0.0282(8) 0.0370(9) 0.0526(11) 0.0181(8) 0.0077(7) 0.0070(7)
N32 0.0268(7) 0.0263(7) 0.0361(8) 0.0059(6) 0.0081(6) 0.0013(6)
B 0.0414(12) 0.0445(13) 0.0341(11) -0.0013(10) 0.0145(10) 0.0022(10)
F1 0.0559(9) 0.0708(11) 0.0490(8) 0.0151(6) 0.0161(7) -0.0126(6)
F2 0.0992(15) 0.1062(15) 0.0651(12) -0.0477(10) 0.0176(10) 0.0028(10)
F3 0.0498(8) 0.1245(15) 0.0660(10) 0.0308(10) 0.0229(7) -0.0095(9)
F4 0.0827(11) 0.0559(9) 0.1034(13) 0.0155(8) 0.0404(10) 0.0245(8)

loop_
_atom_type_symbol
_atom_type_description
_atom_type_scat_dispersion_real
_atom_type_scat_dispersion_imag
_atom_type_scat_source
C C 0.0033 0.0016 'International Tables Vol C Tables 4.2.6.8 and 6.1.1.4'
H H 0.0000 0.0000 'International Tables Vol C Tables 4.2.6.8 and 6.1.1.4'
B B 0.0013 0.0007 'International Tables Vol C Tables 4.2.6.8 and 6.1.1.4'
N N 0.0061 0.0033 'International Tables Vol C Tables 4.2.6.8 and 6.1.1.4'
F F 0.0171 0.0103 'International Tables Vol C Tables 4.2.6.8 and 6.1.1.4'
Cu Cu 0.3201 1.2651 'International Tables Vol C Tables 4.2.6.8 and 6.1.1.4'

loop_
_geom_angle_atom_site_label_1
_geom_angle_atom_site_label_2
_geom_angle_atom_site_label_3
_geom_angle
_geom_angle_site_symmetry_1
_geom_angle_site_symmetry_3
_geom_angle_publ_flag
N21 Cu N21 180.000(1) 5_657 . ?
N21 Cu N11 94.74(6) 5_657 . ?
N21 Cu N11 85.26(6) . . ?
N21 Cu N11 85.26(6) 5_657 5_657 ?
N21 Cu N11 94.74(6) . 5_657 ?
N11 Cu N11 180.000(1) . 5_657 ?
N21 Cu N31 84.36(6) 5_657 5_657 ?
N21 Cu N31 95.64(6) . 5_657 ?
N11 Cu N31 94.70(7) . 5_657 ?
N11 Cu N31 85.30(7) 5_657 5_657 ?
N21 Cu N31 95.64(6) 5_657 . ?
N21 Cu N31 84.36(6) . . ?
N11 Cu N31 85.30(7) . . ?
N11 Cu N31 94.70(7) 5_657 . ?
N31 Cu N31 180.000(1) 5_657 . ?
N22 C1 N12 110.98(14) . . ?
N22 C1 N32 110.84(14) . . ?
N12 C1 N32 111.37(14) . . ?
N12 C11 C12 106.16(17) . . ?
N12 C11 C14 123.87(17) . . ?
C12 C11 C14 129.97(18) . . ?
C11 C12 C13 106.87(18) . . ?
N11 C13 C12 110.35(18) . . ?
N11 C13 C15 122.5(2) . . ?
C12 C13 C15 127.2(2) . . ?
C22 C21 N22 105.70(15) . . ?
C22 C21 C24 131.23(17) . . ?
N22 C21 C24 123.07(17) . . ?
C21 C22 C23 107.31(16) . . ?
N21 C23 C22 110.29(17) . . ?
N21 C23 C25 122.43(18) . . ?
C22 C23 C25 127.28(19) . . ?
N32 C31 C32 106.29(17) . . ?
N32 C31 C34 122.56(18) . . ?
C32 C31 C34 131.13(19) . . ?
C31 C32 C33 106.28(18) . . ?
N31 C33 C32 110.75(18) . . ?
N31 C33 C35 120.7(2) . . ?
C32 C33 C35 128.5(2) . . ?
C13 N11 N12 104.63(15) . . ?
C13 N11 Cu 137.03(14) . . ?
N12 N11 Cu 117.46(11) . . ?
C11 N12 N11 111.99(14) . . ?
C11 N12 C1 128.33(15) . . ?
N11 N12 C1 119.67(14) . . ?
C23 N21 N22 105.03(16) . . ?
C23 N21 Cu 135.86(12) . . ?
N22 N21 Cu 117.65(11) . . ?
C21 N22 N21 111.66(14) . . ?
C21 N22 C1 128.22(15) . . ?
N21 N22 C1 120.03(14) . . ?
C33 N31 N32 104.75(16) . . ?
C33 N31 Cu 140.20(14) . . ?
N32 N31 Cu 113.20(11) . . ?
C31 N32 N31 111.92(15) . . ?
C31 N32 C1 129.64(15) . . ?
N31 N32 C1 118.41(14) . . ?
F2 B F4 109.3(2) . . ?
F2 B F3 110.0(2) . . ?
F4 B F3 109.1(2) . . ?
F2 B F1 110.3(2) . . ?
F4 B F1 109.20(19) . . ?
F3 B F1 108.93(19) . . ?

loop_
_geom_bond_atom_site_label_1
_geom_bond_atom_site_label_2
_geom_bond_distance
_geom_bond_site_symmetry_2
_geom_bond_publ_flag
Cu N21 2.0229(16) 5_657 ?
Cu N21 2.0229(16) . ?
Cu N11 2.0668(16) . ?
Cu N11 2.0668(16) 5_657 ?
Cu N31 2.3001(17) 5_657 ?
Cu N31 2.3001(17) . ?
C1 N22 1.439(2) . ?
C1 N12 1.444(2) . ?
C1 N32 1.450(2) . ?
C11 N12 1.357(2) . ?
C11 C12 1.361(3) . ?
C11 C14 1.488(3) . ?
C12 C13 1.401(3) . ?
C13 N11 1.338(3) . ?
C13 C15 1.503(3) . ?
C21 C22 1.363(3) . ?
C21 N22 1.364(2) . ?
C21 C24 1.483(3) . ?
C22 C23 1.394(3) . ?
C23 N21 1.335(2) . ?
C23 C25 1.494(3) . ?
C31 N32 1.357(2) . ?
C31 C32 1.363(3) . ?
C31 C34 1.490(3) . ?
C32 C33 1.402(3) . ?
C33 N31 1.332(3) . ?
C33 C35 1.496(3) . ?
N11 N12 1.372(2) . ?
N21 N22 1.3714(19) . ?
N31 N32 1.367(2) . ?
B F2 1.356(3) . ?
B F4 1.366(3) . ?
B F3 1.376(3) . ?
B F1 1.384(3) . ?

loop_
_geom_torsion_atom_site_label_1
_geom_torsion_atom_site_label_2
_geom_torsion_atom_site_label_3
_geom_torsion_atom_site_label_4
_geom_torsion
_geom_torsion_site_symmetry_1
_geom_torsion_site_symmetry_2
_geom_torsion_site_symmetry_3
_geom_torsion_site_symmetry_4
_geom_torsion_publ_flag
Cu N11 N12 C11 170.22(13) . . . . ?
Cu N21 N22 C21 168.09(12) . . . . ?
Cu N31 N32 C31 167.73(13) . . . . ?
